data_2203849
loop_
_publ_author_name
'Hu, Qing-Ping'
'Ma, Ming-Liang'
'Zheng, Xiu-Fang'
'John, Reiner'
'Su, Lei'

_publ_section_title
2,7,12-Tris(4-bromobutoxy)-3,8,13-trimethoxy-10,15-dihydro-5<i>H</i>-tribenzo[<i>a</i>,<i>d</i>,<i>g</i>]cyclononene
_journal_issue 7
_journal_name_full 'Acta Crystallographica Section E'
_journal_page_first o1178
_journal_page_last o1179
_journal_paper_doi 10.1107/S1600536804013273
_journal_volume 60
_journal_year 2004
_chemical_formula_iupac 'C36 H45 Br3 O6'
_chemical_formula_moiety 'C36 H45 Br3 O6'
_chemical_formula_sum 'C36 H45 Br3 O6'
_chemical_formula_weight 813.45
_chemical_melting_point .122E-121
_chemical_name_systematic
;
2,7,12-Tris-(4-bromo-butoxy)-3,8,13-trimethoxy-
10,15-dihydro-5H-tribenzo[a,d,g]cyclononene
;
_space_group_IT_number 2
_symmetry_cell_setting triclinic
_symmetry_space_group_name_Hall '-P 1'
_symmetry_space_group_name_H-M 'P -1'
_atom_sites_solution_hydrogens geom
_atom_sites_solution_primary direct
_atom_sites_solution_secondary difmap
_cell_angle_alpha 76.951(4)
_cell_angle_beta 75.162(4)
_cell_angle_gamma 72.894(4)
_cell_formula_units_Z 2
_cell_length_a 9.328(3)
_cell_length_b 13.393(3)
_cell_length_c 15.694(4)
_cell_measurement_reflns_used 1024
_cell_measurement_temperature 293(2)
_cell_measurement_theta_max 24.42
_cell_measurement_theta_min 3.70
_cell_volume 1787.2(8)
_computing_cell_refinement SMART
_computing_data_collection 'SMART (Bruker, 1997)'
_computing_data_reduction 'SAINT (Bruker, 1997)'
_computing_molecular_graphics 'SHELXTL (Bruker, 1997)'
_computing_publication_material SHELXTL
_computing_structure_refinement 'SHELXL97 (Sheldrick, 1997)'
_computing_structure_solution 'SHELXS97 (Sheldrick, 1997)'
_diffrn_ambient_temperature 293(2)
_diffrn_measured_fraction_theta_full 0.993
_diffrn_measured_fraction_theta_max 0.986
_diffrn_measurement_device_type 'Bruker SMART CCD area-detector'
_diffrn_measurement_method '\f and \w'
_diffrn_radiation_monochromator graphite
_diffrn_radiation_source 'fine-focus sealed tube'
_diffrn_radiation_type MoK\a
_diffrn_radiation_wavelength 0.71073
_diffrn_reflns_av_R_equivalents 0.0269
_diffrn_reflns_av_sigmaI/netI 0.0625
_diffrn_reflns_limit_h_max 7
_diffrn_reflns_limit_h_min -11
_diffrn_reflns_limit_k_max 12
_diffrn_reflns_limit_k_min -16
_diffrn_reflns_limit_l_max 19
_diffrn_reflns_limit_l_min -18
_diffrn_reflns_number 10436
_diffrn_reflns_theta_full 25.00
_diffrn_reflns_theta_max 26.41
_diffrn_reflns_theta_min 2.27
_diffrn_standards_decay_% 0
_diffrn_standards_interval_count 0
_diffrn_standards_interval_time 0
_diffrn_standards_number 0
_exptl_absorpt_coefficient_mu 3.428
_exptl_absorpt_correction_T_max 0.578
_exptl_absorpt_correction_T_min 0.432
_exptl_absorpt_correction_type multi-scan
_exptl_absorpt_process_details '(SADABS; Bruker, 1997)'
_exptl_crystal_colour colorless
_exptl_crystal_density_diffrn 1.511
_exptl_crystal_density_method 'not measured'
_exptl_crystal_description block
_exptl_crystal_F_000 828
_exptl_crystal_size_max 0.24
_exptl_crystal_size_mid 0.20
_exptl_crystal_size_min 0.16
_refine_diff_density_max 0.850
_refine_diff_density_min -0.922
_refine_ls_extinction_method none
_refine_ls_goodness_of_fit_ref 1.021
_refine_ls_hydrogen_treatment mixed
_refine_ls_matrix_type full
_refine_ls_number_parameters 428
_refine_ls_number_reflns 7248
_refine_ls_number_restraints 35
_refine_ls_restrained_S_all 1.040
_refine_ls_R_factor_all 0.1194
_refine_ls_R_factor_gt 0.0580
_refine_ls_shift/su_max 0.001
_refine_ls_shift/su_mean 0.000
_refine_ls_structure_factor_coef Fsqd
_refine_ls_weighting_details 'calc w = 1/[\s^2^(Fo^2^)+(0.0696P)^2^+1.5971P] where P = (Fo^2^+2Fc^2^)/3'
_refine_ls_weighting_scheme calc
_refine_ls_wR_factor_gt 0.1372
_refine_ls_wR_factor_ref 0.1633
_reflns_number_gt 3984
_reflns_number_total 7248
_reflns_threshold_expression I>2\s(I)
_cod_data_source_file bt6446.cif
_cod_data_source_block I
_cod_depositor_comments
;
The following automatic conversions were performed:
'_symmetry_cell_setting' value 'Triclinic' changed to 'triclinic'
according to '/home/saulius/struct/CIF-dictionaries/cif_core.dic'
dictionary named 'cif_core.dic' version 2.4.1 from 2010-06-29.

Automatic conversion script
Id: cif_fix_enum 1527 2010-12-29 10:47:43Z saulius 

The following automatic conversions were performed:

'_symmetry_cell_setting' value 'Triclinic' changed to 'triclinic'
according to /home/saulius/struct/CIF-dictionaries/cif_core.dic
dictionary named 'cif_core.dic' version 2.4.1 from 2010-06-29.

Automatic conversion script
Id: cif_fix_values 1715 2011-07-08 13:25:40Z adriana 
;
_cod_original_cell_volume 1787.4(8)
_cod_database_code 2203849
_cod_database_fobs_code 2203849

loop_
_symmetry_equiv_pos_as_xyz
'x, y, z'
'-x, -y, -z'

loop_
_atom_site_label
_atom_site_fract_x
_atom_site_fract_y
_atom_site_fract_z
_atom_site_U_iso_or_equiv
_atom_site_adp_type
_atom_site_calc_flag
_atom_site_refinement_flags
_atom_site_occupancy
_atom_site_disorder_assembly
_atom_site_disorder_group
_atom_site_type_symbol
Br1 0.49899(8) 1.31459(6) 0.13754(5) 0.0915(3) Uani d . 1 . . Br
Br2 -0.34456(9) 0.81617(6) 1.26869(4) 0.1008(3) Uani d . 1 . . Br
O1 0.3157(3) 1.0687(2) 0.46375(19) 0.0443(7) Uani d . 1 . . O
O2 0.0820(4) 1.1105(2) 0.5941(2) 0.0521(8) Uani d . 1 . . O
O3 -0.1151(3) 0.7527(2) 0.96094(19) 0.0463(8) Uani d . 1 . . O
O4 0.1023(3) 0.5818(2) 0.98408(19) 0.0461(8) Uani d . 1 . . O
O5 0.7522(3) 0.4243(2) 0.67976(19) 0.0416(7) Uani d . 1 . . O
O6 0.8267(3) 0.5689(2) 0.5355(2) 0.0509(8) Uani d . 1 . . O
C1 0.2225(4) 0.8072(3) 0.5264(3) 0.0336(9) Uani d . 1 . . C
C2 0.2996(5) 0.8865(3) 0.4845(3) 0.0359(10) Uani d . 1 . . C
H2 0.3874 0.8705 0.4406 0.043 Uiso calc R 1 . . H
C3 0.2504(5) 0.9875(3) 0.5056(3) 0.0359(10) Uani d . 1 . . C
C4 0.1212(5) 1.0097(3) 0.5742(3) 0.0381(10) Uani d . 1 . . C
C5 0.0433(5) 0.9342(3) 0.6134(3) 0.0373(10) Uani d . 1 . . C
H5 -0.0441 0.9507 0.6574 0.045 Uiso calc R 1 . . H
C6 0.0892(4) 0.8322(3) 0.5904(3) 0.0321(9) Uani d . 1 . . C
C7 -0.0111(4) 0.7573(3) 0.6354(3) 0.0361(10) Uani d . 1 . . C
H7A 0.0061 0.7050 0.5976 0.043 Uiso calc R 1 . . H
H7B -0.1175 0.7968 0.6413 0.043 Uiso calc R 1 . . H
C8 0.0176(4) 0.7003(3) 0.7273(3) 0.0317(9) Uani d . 1 . . C
C9 -0.0629(4) 0.7504(3) 0.8007(3) 0.0356(10) Uani d . 1 . . C
H9 -0.1367 0.8138 0.7918 0.043 Uiso calc R 1 . . H
C10 -0.0370(5) 0.7093(3) 0.8856(3) 0.0361(10) Uani d . 1 . . C
C11 0.0778(5) 0.6150(3) 0.8986(3) 0.0355(10) Uani d . 1 . . C
C12 0.1507(4) 0.5634(3) 0.8275(3) 0.0345(10) Uani d . 1 . . C
H12 0.2218 0.4988 0.8368 0.041 Uiso calc R 1 . . H
C13 0.1229(4) 0.6037(3) 0.7414(3) 0.0313(9) Uani d . 1 . . C
C14 0.2112(4) 0.5392(3) 0.6673(3) 0.0359(10) Uani d . 1 . . C
H14A 0.2184 0.4648 0.6909 0.043 Uiso calc R 1 . . H
H14B 0.1536 0.5587 0.6200 0.043 Uiso calc R 1 . . H
C15 0.3716(4) 0.5536(3) 0.6272(3) 0.0322(9) Uani d . 1 . . C
C16 0.4901(5) 0.4898(3) 0.6691(3) 0.0364(10) Uani d . 1 . . C
H16 0.4670 0.4410 0.7196 0.044 Uiso calc R 1 . . H
C17 0.6399(4) 0.4961(3) 0.6387(3) 0.0352(10) Uani d . 1 . . C
C18 0.6757(5) 0.5693(3) 0.5629(3) 0.0363(10) Uani d . 1 . . C
C19 0.5600(5) 0.6326(3) 0.5209(3) 0.0356(10) Uani d . 1 . . C
H19 0.5839 0.6813 0.4705 0.043 Uiso calc R 1 . . H
C20 0.4077(4) 0.6264(3) 0.5511(3) 0.0316(9) Uani d . 1 . . C
C21 0.2897(5) 0.6987(3) 0.4990(3) 0.0358(10) Uani d . 1 . . C
H21A 0.2072 0.6651 0.5069 0.043 Uiso calc R 1 . . H
H21B 0.3370 0.7073 0.4360 0.043 Uiso calc R 1 . . H
C22 0.4332(5) 1.0515(3) 0.3860(3) 0.0425(11) Uani d . 1 . . C
H22A 0.3980 1.0240 0.3451 0.051 Uiso calc R 1 . . H
H22B 0.5232 0.9998 0.4026 0.051 Uiso calc R 1 . . H
C23 0.4729(5) 1.1540(4) 0.3414(3) 0.0520(12) Uani d . 1 . . C
H23A 0.4969 1.1851 0.3845 0.062 Uiso calc R 1 . . H
H23B 0.3854 1.2029 0.3195 0.062 Uiso calc R 1 . . H
C24 0.6094(5) 1.1367(4) 0.2639(4) 0.0631(15) Uani d . 1 . . C
H24A 0.6982 1.0925 0.2873 0.076 Uiso calc R 1 . . H
H24B 0.5885 1.0985 0.2247 0.076 Uiso calc R 1 . . H
C25 0.6476(7) 1.2367(5) 0.2099(4) 0.0784(18) Uani d . 1 . . C
H25A 0.7480 1.2193 0.1716 0.094 Uiso calc R 1 . . H
H25B 0.6517 1.2810 0.2499 0.094 Uiso calc R 1 . . H
C26 -0.2423(6) 0.8422(4) 0.9520(3) 0.0559(13) Uani d . 1 . . C
H26A -0.3139 0.8262 0.9249 0.067 Uiso calc R 1 . . H
H26B -0.2077 0.9023 0.9143 0.067 Uiso calc R 1 . . H
C27 -0.3192(6) 0.8676(4) 1.0449(3) 0.0625(14) Uani d . 1 . . C
H27A -0.3988 0.9330 1.0400 0.075 Uiso calc R 1 . . H
H27B -0.2442 0.8788 1.0722 0.075 Uiso calc R 1 . . H
C28 -0.3897(7) 0.7808(5) 1.1055(4) 0.0772(18) Uani d . 1 . . C
H28A -0.3090 0.7168 1.1144 0.093 Uiso calc R 1 . . H
H28B -0.4592 0.7657 1.0763 0.093 Uiso calc R 1 . . H
C29 -0.4775(7) 0.8114(5) 1.1970(4) 0.086(2) Uani d . 1 . . C
H29A -0.5364 0.7603 1.2281 0.103 Uiso calc R 1 . . H
H29B -0.5488 0.8802 1.1880 0.103 Uiso calc R 1 . . H
C30 0.8129(6) 0.4675(4) 0.7343(3) 0.0522(12) Uani d . 1 . . C
H30A 0.7300 0.5115 0.7713 0.063 Uiso calc R 1 . . H
H30B 0.8792 0.5111 0.6967 0.063 Uiso calc R 1 . . H
C31 0.9008(6) 0.3798(4) 0.7914(3) 0.0538(12) Uani d . 1 A . C
H31A 0.9428 0.4095 0.8276 0.065 Uiso calc R 1 . . H
H31B 0.9862 0.3386 0.7534 0.065 Uiso calc R 1 . . H
C34 -0.0462(6) 1.1352(4) 0.6638(3) 0.0615(14) Uani d . 1 . . C
H34A -0.1336 1.1223 0.6508 0.092 Uiso calc R 1 . . H
H34B -0.0671 1.2084 0.6690 0.092 Uiso calc R 1 . . H
H34C -0.0248 1.0916 0.7190 0.092 Uiso calc R 1 . . H
C35 0.2230(5) 0.4898(4) 0.9976(3) 0.0529(12) Uani d . 1 . . C
H35A 0.2027 0.4313 0.9811 0.079 Uiso calc R 1 . . H
H35B 0.2300 0.4736 1.0594 0.079 Uiso calc R 1 . . H
H35C 0.3180 0.5024 0.9615 0.079 Uiso calc R 1 . . H
C36 0.8667(5) 0.6481(4) 0.4637(3) 0.0500(12) Uani d . 1 . . C
H36A 0.8328 0.6433 0.4123 0.075 Uiso calc R 1 . . H
H36B 0.9759 0.6380 0.4497 0.075 Uiso calc R 1 . . H
H36C 0.8185 0.7167 0.4805 0.075 Uiso calc R 1 . . H
C32 0.8084(7) 0.3072(4) 0.8519(4) 0.0666(15) Uani d DU 1 . . C
H32A 0.7601 0.2807 0.8169 0.080 Uiso d PR 0.805(7) A 1 H
H32B 0.7284 0.3460 0.8942 0.080 Uiso d PR 0.805(7) A 1 H
H32C 0.8225 0.2519 0.8177 0.080 Uiso d PR 0.195(7) A 2 H
H32D 0.7030 0.3479 0.8543 0.080 Uiso d PR 0.195(7) A 2 H
C33 0.9104(8) 0.2148(5) 0.9022(4) 0.064(2) Uani d PDU 0.805(7) A 1 C
H33A 0.9519 0.2412 0.9408 0.077 Uiso calc PR 0.805(7) A 1 H
H33B 0.9955 0.1801 0.8598 0.077 Uiso calc PR 0.805(7) A 1 H
Br3 0.7988(2) 0.11246(12) 0.97373(17) 0.1112(7) Uani d PDU 0.805(7) A 1 Br
C33' 0.813(4) 0.2485(9) 0.9471(9) 0.084(10) Uani d PDU 0.195(7) A 2 C
H33C 0.7147 0.2648 0.9874 0.101 Uiso calc PR 0.195(7) A 2 H
H33D 0.8913 0.2613 0.9709 0.101 Uiso calc PR 0.195(7) A 2 H
Br3' 0.8668(15) 0.1078(5) 0.9192(10) 0.140(4) Uani d PDU 0.195(7) A 2 Br

loop_
_atom_site_aniso_label
_atom_site_aniso_U_11
_atom_site_aniso_U_22
_atom_site_aniso_U_33
_atom_site_aniso_U_12
_atom_site_aniso_U_13
_atom_site_aniso_U_23
Br1 0.0899(5) 0.0847(5) 0.0746(4) -0.0008(4) -0.0171(4) 0.0093(3)
Br2 0.1028(6) 0.1119(6) 0.0555(4) 0.0031(4) 0.0042(4) -0.0127(4)
O1 0.0460(18) 0.0381(17) 0.0436(17) -0.0143(14) -0.0007(14) -0.0007(14)
O2 0.065(2) 0.0346(17) 0.0501(19) -0.0107(15) 0.0037(16) -0.0141(15)
O3 0.0450(18) 0.0458(18) 0.0387(17) 0.0000(14) -0.0016(14) -0.0114(14)
O4 0.0500(18) 0.0432(17) 0.0381(17) -0.0023(14) -0.0126(14) -0.0012(14)
O5 0.0401(16) 0.0382(16) 0.0437(17) -0.0014(13) -0.0122(14) -0.0084(13)
O6 0.0287(16) 0.055(2) 0.054(2) -0.0058(14) 0.0000(14) 0.0043(16)
C1 0.033(2) 0.038(2) 0.028(2) -0.0033(18) -0.0097(17) -0.0056(18)
C2 0.029(2) 0.041(3) 0.030(2) -0.0040(19) -0.0011(17) -0.0033(18)
C3 0.036(2) 0.035(2) 0.035(2) -0.0036(19) -0.0131(19) -0.0022(19)
C4 0.044(2) 0.036(2) 0.032(2) -0.006(2) -0.0086(19) -0.0063(19)
C5 0.035(2) 0.040(2) 0.030(2) -0.002(2) -0.0041(18) -0.0050(19)
C6 0.029(2) 0.035(2) 0.031(2) -0.0062(18) -0.0092(17) -0.0022(18)
C7 0.030(2) 0.041(2) 0.036(2) -0.0045(18) -0.0103(18) -0.0032(18)
C8 0.0229(19) 0.038(2) 0.035(2) -0.0169(18) -0.0002(17) -0.0037(18)
C9 0.029(2) 0.032(2) 0.040(2) -0.0051(17) -0.0032(18) -0.0020(18)
C10 0.034(2) 0.037(2) 0.037(2) -0.0137(19) -0.0016(18) -0.0045(19)
C11 0.034(2) 0.036(2) 0.035(2) -0.0143(19) -0.0049(18) 0.0035(18)
C12 0.027(2) 0.029(2) 0.040(2) -0.0073(17) -0.0007(18) 0.0025(18)
C13 0.025(2) 0.031(2) 0.039(2) -0.0126(17) -0.0025(17) -0.0044(18)
C14 0.037(2) 0.030(2) 0.042(2) -0.0138(18) -0.0046(19) -0.0035(18)
C15 0.031(2) 0.027(2) 0.037(2) -0.0035(17) -0.0034(18) -0.0117(18)
C16 0.041(2) 0.029(2) 0.034(2) -0.0089(18) 0.0013(19) -0.0056(17)
C17 0.033(2) 0.031(2) 0.039(2) -0.0021(18) -0.0057(19) -0.0090(18)
C18 0.032(2) 0.034(2) 0.037(2) -0.0039(18) 0.0027(18) -0.0097(18)
C19 0.036(2) 0.031(2) 0.033(2) -0.0074(18) 0.0000(18) -0.0015(17)
C20 0.035(2) 0.027(2) 0.031(2) -0.0037(17) -0.0003(17) -0.0118(17)
C21 0.039(2) 0.033(2) 0.034(2) -0.0080(18) -0.0043(18) -0.0067(18)
C22 0.039(2) 0.043(3) 0.044(3) -0.012(2) -0.008(2) -0.002(2)
C23 0.045(3) 0.052(3) 0.056(3) -0.018(2) -0.008(2) 0.004(2)
C24 0.035(3) 0.065(3) 0.075(4) -0.014(2) -0.006(3) 0.014(3)
C25 0.068(4) 0.084(4) 0.086(4) -0.042(3) -0.020(3) 0.016(3)
C26 0.058(3) 0.049(3) 0.046(3) 0.007(2) -0.006(2) -0.010(2)
C27 0.065(3) 0.049(3) 0.055(3) 0.010(3) -0.005(3) -0.013(2)
C28 0.076(4) 0.086(4) 0.068(4) -0.030(3) 0.015(3) -0.029(3)
C29 0.070(4) 0.089(5) 0.082(4) -0.017(3) 0.015(3) -0.021(4)
C30 0.052(3) 0.048(3) 0.063(3) -0.015(2) -0.018(2) -0.011(2)
C31 0.048(3) 0.063(3) 0.054(3) -0.014(2) -0.014(2) -0.014(2)
C34 0.076(4) 0.046(3) 0.055(3) -0.008(3) 0.004(3) -0.024(2)
C35 0.049(3) 0.054(3) 0.048(3) -0.004(2) -0.015(2) 0.000(2)
C36 0.038(3) 0.056(3) 0.050(3) -0.016(2) 0.002(2) -0.005(2)
C32 0.076(4) 0.070(3) 0.062(3) -0.027(3) -0.022(3) -0.006(3)
C33 0.077(4) 0.064(4) 0.056(4) -0.012(3) -0.026(3) -0.013(3)
Br3 0.1409(12) 0.0680(8) 0.1052(13) -0.0274(7) -0.0157(10) 0.0155(7)
C33' 0.087(13) 0.088(13) 0.086(13) -0.024(9) -0.022(9) -0.023(9)
Br3' 0.182(7) 0.099(4) 0.141(7) -0.004(4) -0.054(6) -0.042(4)

loop_
_atom_type_symbol
_atom_type_description
_atom_type_scat_dispersion_real
_atom_type_scat_dispersion_imag
_atom_type_scat_source
C C 0.0033 0.0016 'International Tables Vol C Tables 4.2.6.8 and 6.1.1.4'
H H 0.0000 0.0000 'International Tables Vol C Tables 4.2.6.8 and 6.1.1.4'
O O 0.0106 0.0060 'International Tables Vol C Tables 4.2.6.8 and 6.1.1.4'
Br Br -0.2901 2.4595 'International Tables Vol C Tables 4.2.6.8 and 6.1.1.4'

loop_
_geom_angle_atom_site_label_1
_geom_angle_atom_site_label_2
_geom_angle_atom_site_label_3
_geom_angle
C3 O1 C22 117.2(3)
C4 O2 C34 116.7(4)
C10 O3 C26 117.4(3)
C11 O4 C35 116.3(3)
C17 O5 C30 114.7(3)
C18 O6 C36 117.6(3)
C6 C1 C2 118.5(4)
C6 C1 C21 123.6(4)
C2 C1 C21 117.9(4)
C3 C2 C1 122.7(4)
C3 C2 H2 118.6
C1 C2 H2 118.6
O1 C3 C2 125.1(4)
O1 C3 C4 116.7(4)
C2 C3 C4 118.2(4)
C5 C4 O2 125.5(4)
C5 C4 C3 119.4(4)
O2 C4 C3 115.1(4)
C4 C5 C6 122.9(4)
C4 C5 H5 118.5
C6 C5 H5 118.5
C1 C6 C5 118.1(4)
C1 C6 C7 124.0(4)
C5 C6 C7 117.9(4)
C6 C7 C8 113.7(3)
C6 C7 H7A 108.8
C8 C7 H7A 108.8
C6 C7 H7B 108.8
C8 C7 H7B 108.8
H7A C7 H7B 107.7
C13 C8 C9 118.6(4)
C13 C8 C7 123.6(4)
C9 C8 C7 117.8(4)
C10 C9 C8 122.3(4)
C10 C9 H9 118.9
C8 C9 H9 118.9
O3 C10 C9 125.3(4)
O3 C10 C11 115.8(4)
C9 C10 C11 118.9(4)
C12 C11 O4 126.0(4)
C12 C11 C10 118.5(4)
O4 C11 C10 115.5(4)
C11 C12 C13 122.8(4)
C11 C12 H12 118.6
C13 C12 H12 118.6
C8 C13 C12 118.7(4)
C8 C13 C14 123.2(4)
C12 C13 C14 118.1(3)
C15 C14 C13 114.4(3)
C15 C14 H14A 108.7
C13 C14 H14A 108.7
C15 C14 H14B 108.7
C13 C14 H14B 108.7
H14A C14 H14B 107.6
C16 C15 C20 118.1(4)
C16 C15 C14 117.8(4)
C20 C15 C14 124.1(4)
C17 C16 C15 122.8(4)
C17 C16 H16 118.6
C15 C16 H16 118.6
C16 C17 O5 119.1(4)
C16 C17 C18 119.0(4)
O5 C17 C18 121.7(4)
O6 C18 C19 125.5(4)
O6 C18 C17 115.6(4)
C19 C18 C17 118.8(4)
C18 C19 C20 122.6(4)
C18 C19 H19 118.7
C20 C19 H19 118.7
C15 C20 C19 118.7(4)
C15 C20 C21 123.1(3)
C19 C20 C21 118.2(3)
C20 C21 C1 114.0(3)
C20 C21 H21A 108.8
C1 C21 H21A 108.8
C20 C21 H21B 108.8
C1 C21 H21B 108.8
H21A C21 H21B 107.6
O1 C22 C23 109.3(4)
O1 C22 H22A 109.8
C23 C22 H22A 109.8
O1 C22 H22B 109.8
C23 C22 H22B 109.8
H22A C22 H22B 108.3
C22 C23 C24 110.8(4)
C22 C23 H23A 109.5
C24 C23 H23A 109.5
C22 C23 H23B 109.5
C24 C23 H23B 109.5
H23A C23 H23B 108.1
C25 C24 C23 114.3(5)
C25 C24 H24A 108.7
C23 C24 H24A 108.7
C25 C24 H24B 108.7
C23 C24 H24B 108.7
H24A C24 H24B 107.6
C24 C25 Br1 111.9(4)
C24 C25 H25A 109.2
Br1 C25 H25A 109.2
C24 C25 H25B 109.2
Br1 C25 H25B 109.2
H25A C25 H25B 107.9
O3 C26 C27 107.4(4)
O3 C26 H26A 110.2
C27 C26 H26A 110.2
O3 C26 H26B 110.2
C27 C26 H26B 110.2
H26A C26 H26B 108.5
C26 C27 C28 113.3(4)
C26 C27 H27A 108.9
C28 C27 H27A 108.9
C26 C27 H27B 108.9
C28 C27 H27B 108.9
H27A C27 H27B 107.7
C27 C28 C29 112.5(5)
C27 C28 H28A 109.1
C29 C28 H28A 109.1
C27 C28 H28B 109.1
C29 C28 H28B 109.1
H28A C28 H28B 107.8
C28 C29 Br2 112.2(4)
C28 C29 H29A 109.2
Br2 C29 H29A 109.2
C28 C29 H29B 109.2
Br2 C29 H29B 109.2
H29A C29 H29B 107.9
O5 C30 C31 109.2(4)
O5 C30 H30A 109.8
C31 C30 H30A 109.8
O5 C30 H30B 109.8
C31 C30 H30B 109.8
H30A C30 H30B 108.3
C30 C31 C32 114.0(4)
C30 C31 H31A 108.7
C32 C31 H31A 108.7
C30 C31 H31B 108.7
C32 C31 H31B 108.7
H31A C31 H31B 107.6
O2 C34 H34A 109.5
O2 C34 H34B 109.5
H34A C34 H34B 109.5
O2 C34 H34C 109.5
H34A C34 H34C 109.5
H34B C34 H34C 109.5
O4 C35 H35A 109.5
O4 C35 H35B 109.5
H35A C35 H35B 109.5
O4 C35 H35C 109.5
H35A C35 H35C 109.5
H35B C35 H35C 109.5
O6 C36 H36A 109.5
O6 C36 H36B 109.5
H36A C36 H36B 109.5
O6 C36 H36C 109.5
H36A C36 H36C 109.5
H36B C36 H36C 109.5
C31 C32 C33 110.4(5)
C31 C32 C33' 131.4(14)
C33 C32 C33' 40.2(11)
C31 C32 H32A 109.6
C33 C32 H32A 109.5
C33' C32 H32A 116.6
C31 C32 H32B 109.6
C33 C32 H32B 109.6
C33' C32 H32B 70.0
H32A C32 H32B 108.1
C31 C32 H32C 104.2
C33 C32 H32C 79.2
C33' C32 H32C 104.3
H32A C32 H32C 35.9
H32B C32 H32C 138.5
C31 C32 H32D 104.2
C33 C32 H32D 142.7
C33' C32 H32D 104.9
H32A C32 H32D 69.8
H32B C32 H32D 43.4
H32C C32 H32D 105.5
C32 C33 Br3 111.7(4)
C32 C33 H33A 109.3
Br3 C33 H33A 109.3
C32 C33 H33B 109.3
Br3 C33 H33B 109.3
H33A C33 H33B 107.9
C32 C33' Br3' 96.6(8)
C32 C33' H32B 37.3
Br3' C33' H32B 124.9
C32 C33' H33C 112.4
Br3' C33' H33C 112.4
H32B C33' H33C 78.3
C32 C33' H33D 112.4
Br3' C33' H33D 112.4
H32B C33' H33D 113.3
H33C C33' H33D 110.0

loop_
_geom_bond_atom_site_label_1
_geom_bond_atom_site_label_2
_geom_bond_distance
Br1 C25 1.929(6)
Br2 C29 1.898(7)
O1 C3 1.360(5)
O1 C22 1.427(5)
O2 C4 1.376(5)
O2 C34 1.413(6)
O3 C10 1.374(5)
O3 C26 1.428(5)
O4 C11 1.370(5)
O4 C35 1.422(5)
O5 C17 1.382(5)
O5 C30 1.433(5)
O6 C18 1.362(5)
O6 C36 1.418(5)
C1 C6 1.391(5)
C1 C2 1.403(6)
C1 C21 1.515(6)
C2 C3 1.381(6)
C2 H2 0.9300
C3 C4 1.404(6)
C4 C5 1.361(6)
C5 C6 1.407(6)
C5 H5 0.9300
C6 C7 1.508(6)
C7 C8 1.520(6)
C7 H7A 0.9700
C7 H7B 0.9700
C8 C13 1.387(5)
C8 C9 1.397(5)
C9 C10 1.376(6)
C9 H9 0.9300
C10 C11 1.409(6)
C11 C12 1.367(6)
C12 C13 1.397(6)
C12 H12 0.9300
C13 C14 1.524(5)
C14 C15 1.518(5)
C14 H14A 0.9700
C14 H14B 0.9700
C15 C16 1.395(6)
C15 C20 1.397(6)
C16 C17 1.377(6)
C16 H16 0.9300
C17 C18 1.397(6)
C18 C19 1.375(6)
C19 C20 1.398(6)
C19 H19 0.9300
C20 C21 1.514(5)
C21 H21A 0.9700
C21 H21B 0.9700
C22 C23 1.498(6)
C22 H22A 0.9700
C22 H22B 0.9700
C23 C24 1.521(7)
C23 H23A 0.9700
C23 H23B 0.9700
C24 C25 1.501(7)
C24 H24A 0.9700
C24 H24B 0.9700
C25 H25A 0.9700
C25 H25B 0.9700
C26 C27 1.518(7)
C26 H26A 0.9700
C26 H26B 0.9700
C27 C28 1.522(8)
C27 H27A 0.9700
C27 H27B 0.9700
C28 C29 1.538(8)
C28 H28A 0.9700
C28 H28B 0.9700
C29 H29A 0.9700
C29 H29B 0.9700
C30 C31 1.480(7)
C30 H30A 0.9700
C30 H30B 0.9700
C31 C32 1.499(7)
C31 H31A 0.9700
C31 H31B 0.9700
C34 H34A 0.9600
C34 H34B 0.9600
C34 H34C 0.9600
C35 H35A 0.9600
C35 H35B 0.9600
C35 H35C 0.9600
C36 H36A 0.9600
C36 H36B 0.9600
C36 H36C 0.9600
C32 C33 1.520(7)
C32 C33' 1.527(10)
C32 H32A 0.9700
C32 H32B 0.9700
C32 H32C 0.9700
C32 H32D 0.9700
C33 Br3 1.941(6)
C33 H33A 0.9700
C33 H33B 0.9700
C33' Br3' 1.923(10)
C33' H32B 1.5036
C33' H33C 0.9700
C33' H33D 0.9700

loop_
_geom_torsion_atom_site_label_1
_geom_torsion_atom_site_label_2
_geom_torsion_atom_site_label_3
_geom_torsion_atom_site_label_4
_geom_torsion
C6 C1 C2 C3 1.5(6)
C21 C1 C2 C3 -178.5(4)
C22 O1 C3 C2 7.2(6)
C22 O1 C3 C4 -171.4(4)
C1 C2 C3 O1 -176.2(4)
C1 C2 C3 C4 2.4(6)
C34 O2 C4 C5 2.8(6)
C34 O2 C4 C3 -179.0(4)
O1 C3 C4 C5 174.5(4)
C2 C3 C4 C5 -4.2(6)
O1 C3 C4 O2 -3.7(5)
C2 C3 C4 O2 177.6(4)
O2 C4 C5 C6 -179.8(4)
C3 C4 C5 C6 2.1(6)
C2 C1 C6 C5 -3.5(6)
C21 C1 C6 C5 176.5(4)
C2 C1 C6 C7 175.2(4)
C21 C1 C6 C7 -4.8(6)
C4 C5 C6 C1 1.8(6)
C4 C5 C6 C7 -177.0(4)
C1 C6 C7 C8 98.5(5)
C5 C6 C7 C8 -82.8(4)
C6 C7 C8 C13 -90.2(5)
C6 C7 C8 C9 87.3(4)
C13 C8 C9 C10 2.6(6)
C7 C8 C9 C10 -175.1(4)
C26 O3 C10 C9 5.9(6)
C26 O3 C10 C11 -173.8(4)
C8 C9 C10 O3 -177.9(4)
C8 C9 C10 C11 1.9(6)
C35 O4 C11 C12 5.3(6)
C35 O4 C11 C10 -176.8(4)
O3 C10 C11 C12 174.6(3)
C9 C10 C11 C12 -5.1(6)
O3 C10 C11 O4 -3.4(5)
C9 C10 C11 O4 176.8(4)
O4 C11 C12 C13 -178.1(4)
C10 C11 C12 C13 4.1(6)
C9 C8 C13 C12 -3.7(5)
C7 C8 C13 C12 173.8(4)
C9 C8 C13 C14 176.8(3)
C7 C8 C13 C14 -5.7(6)
C11 C12 C13 C8 0.4(6)
C11 C12 C13 C14 179.9(3)
C8 C13 C14 C15 97.5(5)
C12 C13 C14 C15 -82.0(4)
C13 C14 C15 C16 86.4(4)
C13 C14 C15 C20 -93.8(5)
C20 C15 C16 C17 0.3(6)
C14 C15 C16 C17 -179.9(4)
C15 C16 C17 O5 -174.8(4)
C15 C16 C17 C18 0.0(6)
C30 O5 C17 C16 -107.7(4)
C30 O5 C17 C18 77.6(5)
C36 O6 C18 C19 7.5(6)
C36 O6 C18 C17 -174.4(4)
C16 C17 C18 O6 -178.3(4)
O5 C17 C18 O6 -3.6(6)
C16 C17 C18 C19 -0.1(6)
O5 C17 C18 C19 174.6(4)
O6 C18 C19 C20 177.9(4)
C17 C18 C19 C20 -0.1(6)
C16 C15 C20 C19 -0.5(5)
C14 C15 C20 C19 179.8(4)
C16 C15 C20 C21 179.0(3)
C14 C15 C20 C21 -0.8(6)
C18 C19 C20 C15 0.4(6)
C18 C19 C20 C21 -179.1(4)
C15 C20 C21 C1 94.2(5)
C19 C20 C21 C1 -86.3(4)
C6 C1 C21 C20 -92.5(5)
C2 C1 C21 C20 87.6(4)
C3 O1 C22 C23 171.0(4)
O1 C22 C23 C24 173.9(4)
C22 C23 C24 C25 174.4(4)
C23 C24 C25 Br1 -72.2(6)
C10 O3 C26 C27 173.9(4)
O3 C26 C27 C28 -65.1(6)
C26 C27 C28 C29 -175.7(5)
C27 C28 C29 Br2 -70.0(6)
C17 O5 C30 C31 165.8(4)
O5 C30 C31 C32 -59.2(6)
C30 C31 C32 C33 175.3(5)
C30 C31 C32 C33' -144.1(12)
C31 C32 C33 Br3 -175.1(4)
C33' C32 C33 Br3 54.1(16)
C31 C32 C33' Br3' -118.1(11)
C33 C32 C33' Br3' -47.1(7)
